data_4106141
loop_
_publ_author_name
'James W. Leeland'
'Fraser J. White'
'Jason B. Love'

_publ_section_title
;
 Encapsulation of a Magnesium Hydroxide Cubane by a Bowl-Shaped
 Polypyrrolic Schiff Base Macrocycle
;
_journal_name_full 'Journal of the American Chemical Society'
_journal_page_first 7320
_journal_page_last 7323
_journal_paper_doi 10.1021/ja201630b
_journal_volume 133
_journal_year 2011
_chemical_formula_moiety 'C58 H68 Mg2 N8 O4'
_chemical_formula_sum 'C58 H68 Mg2 N8 O4'
_chemical_formula_weight 989.82
_chemical_name_systematic
;
 ?
;
_space_group_IT_number 60
_symmetry_cell_setting orthorhombic
_symmetry_space_group_name_Hall '-P 2n 2ab'
_symmetry_space_group_name_H-M 'P b c n'
_atom_sites_solution_hydrogens geom
_atom_sites_solution_primary direct
_atom_sites_solution_secondary difmap
_audit_creation_method SHELXL-97
_cell_angle_alpha 90.00
_cell_angle_beta 90.00
_cell_angle_gamma 90.00
_cell_formula_units_Z 8
_cell_length_a 22.0200(7)
_cell_length_b 20.7992(9)
_cell_length_c 23.3115(10)
_cell_measurement_reflns_used 13456
_cell_measurement_temperature 150(2)
_cell_measurement_theta_max 29.2
_cell_measurement_theta_min 3.1
_cell_volume 10676.6(7)
_computing_cell_refinement
;
CrysAlisPro, Oxford Diffraction Ltd.,
Version 1.171.34.40 (release 27-08-2010 CrysAlis171 .NET)
(compiled Aug 27 2010,11:50:40)
;
_computing_data_collection
;
CrysAlisPro, Oxford Diffraction Ltd.,
Version 1.171.34.40 (release 27-08-2010 CrysAlis171 .NET)
(compiled Aug 27 2010,11:50:40)
;
_computing_data_reduction
;
CrysAlisPro, Oxford Diffraction Ltd.,
Version 1.171.34.40 (release 27-08-2010 CrysAlis171 .NET)
(compiled Aug 27 2010,11:50:40)
;
_computing_molecular_graphics 'ORTEP (Farrugia, 1997)'
_computing_publication_material 'enCIFer (Allen et al., 2004)'
_computing_structure_refinement 'SHELXL-97 (Sheldrick, 1997)'
_computing_structure_solution 'SIR-92 (Giacovazzo, 1994)'
_diffrn_ambient_temperature 150(2)
_diffrn_detector_area_resol_mean 16.1042
_diffrn_measured_fraction_theta_full 0.996
_diffrn_measured_fraction_theta_max 0.996
_diffrn_measurement_device_type 'Xcalibur, Eos'
_diffrn_measurement_method '\w scans'
_diffrn_radiation_monochromator graphite
_diffrn_radiation_source 'Enhance (Mo) X-ray Source'
_diffrn_radiation_type 'Mo K\a'
_diffrn_radiation_wavelength 0.71073
_diffrn_reflns_av_R_equivalents 0.1104
_diffrn_reflns_av_sigmaI/netI 0.1015
_diffrn_reflns_limit_h_max 28
_diffrn_reflns_limit_h_min -28
_diffrn_reflns_limit_k_max 27
_diffrn_reflns_limit_k_min -27
_diffrn_reflns_limit_l_max 30
_diffrn_reflns_limit_l_min -29
_diffrn_reflns_number 109850
_diffrn_reflns_theta_full 27.50
_diffrn_reflns_theta_max 27.50
_diffrn_reflns_theta_min 3.07
_diffrn_standards_decay_% 0
_diffrn_standards_number 0
_exptl_absorpt_coefficient_mu 0.099
_exptl_absorpt_correction_T_max 1.0000
_exptl_absorpt_correction_T_min 0.11112
_exptl_absorpt_correction_type multi-scan
_exptl_absorpt_process_details
;
CrysAlisPro, Oxford Diffraction Ltd.,
Version 1.171.34.40 (release 27-08-2010 CrysAlis171 .NET)
(compiled Aug 27 2010,11:50:40)
empirical absorption correction using spherical harmonics,
 implemented in SCALE3 ABSPACK scaling algorithm.
;
_exptl_crystal_colour YELLOW
_exptl_crystal_density_diffrn 1.232
_exptl_crystal_description BLOCK
_exptl_crystal_F_000 4224
_exptl_crystal_size_max 0.1
_exptl_crystal_size_mid 0.1
_exptl_crystal_size_min 0.06
_platon_squeeze_details
;
;
_refine_diff_density_max 0.379
_refine_diff_density_min -0.342
_refine_diff_density_rms 0.074
_refine_ls_extinction_method none
_refine_ls_goodness_of_fit_ref 1.025
_refine_ls_hydrogen_treatment riding
_refine_ls_matrix_type full
_refine_ls_number_parameters 561
_refine_ls_number_reflns 12215
_refine_ls_number_restraints 4
_refine_ls_restrained_S_all 1.025
_refine_ls_R_factor_all 0.1410
_refine_ls_R_factor_gt 0.0855
_refine_ls_shift/su_max 0.001
_refine_ls_shift/su_mean 0.000
_refine_ls_structure_factor_coef Fsqd
_refine_ls_weighting_details 'calc w=1/[\s^2^(Fo^2^)+(0.1446P)^2^+0.0000P] where P=(Fo^2^+2Fc^2^)/3'
_refine_ls_weighting_scheme calc
_refine_ls_wR_factor_gt 0.2449
_refine_ls_wR_factor_ref 0.2739
_reflns_number_gt 6994
_reflns_number_total 12215
_reflns_threshold_expression >2\s(I)
_cod_data_source_file ja201630b_si_002_2.cif
_cod_data_source_block short2
_cod_database_code 4106141

loop_
_symmetry_equiv_pos_as_xyz
'x, y, z'
'-x+1/2, -y+1/2, z+1/2'
'x+1/2, -y+1/2, -z'
'-x, y, -z+1/2'
'-x, -y, -z'
'x-1/2, y-1/2, -z-1/2'
'-x-1/2, y-1/2, z'
'x, -y, z-1/2'

loop_
_atom_site_label
_atom_site_type_symbol
_atom_site_fract_x
_atom_site_fract_y
_atom_site_fract_z
_atom_site_U_iso_or_equiv
_atom_site_adp_type
_atom_site_occupancy
_atom_site_symmetry_multiplicity
_atom_site_calc_flag
_atom_site_refinement_flags
C1 C 0.94961(15) 0.10198(14) 0.17966(14) 0.0402(7) Uani 1 1 d .
H1 H 0.9343 0.0617 0.1923 0.048 Uiso 1 1 calc R
C2 C 0.99428(15) 0.10084(14) 0.13520(14) 0.0429(8) Uani 1 1 d .
C3 C 1.01998(18) 0.04687(16) 0.11131(17) 0.0582(10) Uani 1 1 d .
H3 H 1.0129 0.0037 0.1229 0.070 Uiso 1 1 calc R
C4 C 1.05800(18) 0.06649(16) 0.06756(17) 0.0581(10) Uani 1 1 d .
H4 H 1.0821 0.0396 0.0437 0.070 Uiso 1 1 calc R
C5 C 1.05427(14) 0.13301(15) 0.06520(14) 0.0409(7) Uani 1 1 d .
C6 C 1.08716(15) 0.17907(15) 0.02368(13) 0.0429(8) Uani 1 1 d .
C7 C 1.04193(16) 0.22952(17) 0.00027(13) 0.0476(8) Uani 1 1 d .
H7A H 1.0085 0.2068 -0.0197 0.057 Uiso 1 1 calc R
H7B H 1.0240 0.2531 0.0331 0.057 Uiso 1 1 calc R
C8 C 1.0698(2) 0.2779(2) -0.04085(16) 0.0674(11) Uani 1 1 d .
H8A H 1.1029 0.3009 -0.0215 0.101 Uiso 1 1 calc R
H8B H 1.0387 0.3088 -0.0530 0.101 Uiso 1 1 calc R
H8C H 1.0859 0.2554 -0.0745 0.101 Uiso 1 1 calc R
C9 C 1.11587(17) 0.1409(2) -0.02618(15) 0.0602(10) Uani 1 1 d .
H9A H 1.1426 0.1701 -0.0482 0.072 Uiso 1 1 calc R
H9B H 1.1417 0.1065 -0.0099 0.072 Uiso 1 1 calc R
C10 C 1.0700(2) 0.1102(2) -0.06781(18) 0.0824(14) Uani 1 1 d .
H10A H 1.0409 0.0841 -0.0461 0.124 Uiso 1 1 calc R
H10B H 1.0917 0.0828 -0.0952 0.124 Uiso 1 1 calc R
H10C H 1.0483 0.1441 -0.0886 0.124 Uiso 1 1 calc R
C11 C 1.13813(14) 0.21382(15) 0.05570(13) 0.0397(7) Uani 1 1 d .
C12 C 1.19988(15) 0.20923(17) 0.04843(15) 0.0505(9) Uani 1 1 d .
H12 H 1.2203 0.1806 0.0233 0.061 Uiso 1 1 calc R
C13 C 1.22710(15) 0.25404(16) 0.08449(15) 0.0479(8) Uani 1 1 d .
H13 H 1.2695 0.2617 0.0880 0.057 Uiso 1 1 calc R
C14 C 1.18144(14) 0.28565(15) 0.11439(13) 0.0392(7) Uani 1 1 d .
C15 C 1.18901(14) 0.33667(15) 0.15419(13) 0.0399(7) Uani 1 1 d .
H15 H 1.2294 0.3520 0.1586 0.048 Uiso 1 1 calc R
C16 C 1.16692(15) 0.41700(15) 0.22003(13) 0.0393(7) Uani 1 1 d .
C17 C 1.22329(15) 0.42115(17) 0.24757(13) 0.0472(8) Uani 1 1 d .
H17 H 1.2516 0.3871 0.2432 0.057 Uiso 1 1 calc R
C18 C 1.23889(18) 0.4739(2) 0.28123(15) 0.0583(11) Uani 1 1 d .
C19 C 1.3015(2) 0.4763(2) 0.30896(18) 0.0826(15) Uani 1 1 d .
H19A H 1.3238 0.4368 0.2997 0.124 Uiso 1 1 calc R
H19B H 1.2971 0.4799 0.3507 0.124 Uiso 1 1 calc R
H19C H 1.3239 0.5135 0.2943 0.124 Uiso 1 1 calc R
C20 C 1.19758(19) 0.52282(18) 0.28869(14) 0.0545(10) Uani 1 1 d .
C21 C 1.2112(2) 0.5811(2) 0.32665(17) 0.0848(16) Uani 1 1 d .
H21A H 1.2196 0.5666 0.3659 0.127 Uiso 1 1 calc R
H21B H 1.1760 0.6100 0.3268 0.127 Uiso 1 1 calc R
H21C H 1.2467 0.6040 0.3116 0.127 Uiso 1 1 calc R
C22 C 1.14062(17) 0.51951(16) 0.26237(13) 0.0473(8) Uani 1 1 d .
H22 H 1.1120 0.5529 0.2685 0.057 Uiso 1 1 calc R
C23 C 1.12520(15) 0.46722(15) 0.22679(12) 0.0400(8) Uani 1 1 d .
C24 C 1.04080(15) 0.51219(15) 0.17960(13) 0.0393(7) Uani 1 1 d .
H24 H 1.0567 0.5524 0.1919 0.047 Uiso 1 1 calc R
C25 C 0.98838(16) 0.51392(14) 0.14361(14) 0.0430(8) Uani 1 1 d .
C26 C 0.95656(18) 0.56763(16) 0.12610(16) 0.0544(10) Uani 1 1 d .
H26 H 0.9641 0.6105 0.1382 0.065 Uiso 1 1 calc R
C27 C 0.91284(18) 0.54906(18) 0.08879(15) 0.0573(10) Uani 1 1 d .
H27 H 0.8841 0.5766 0.0709 0.069 Uiso 1 1 calc R
C28 C 0.91707(16) 0.48281(15) 0.08102(13) 0.0434(8) Uani 1 1 d .
C29 C 0.88102(15) 0.43753(17) 0.04254(13) 0.0471(9) Uani 1 1 d .
C30 C 0.92522(16) 0.39152(18) 0.01101(13) 0.0530(9) Uani 1 1 d .
H30A H 0.9545 0.4176 -0.0113 0.064 Uiso 1 1 calc R
H30B H 0.9486 0.3670 0.0400 0.064 Uiso 1 1 calc R
C31 C 0.89443(19) 0.3441(2) -0.02939(16) 0.0751(13) Uani 1 1 d .
H31A H 0.8577 0.3270 -0.0112 0.113 Uiso 1 1 calc R
H31B H 0.9223 0.3086 -0.0379 0.113 Uiso 1 1 calc R
H31C H 0.8835 0.3660 -0.0651 0.113 Uiso 1 1 calc R
C32 C 0.84392(17) 0.4780(2) -0.00204(15) 0.0613(11) Uani 1 1 d .
H32A H 0.8161 0.4489 -0.0229 0.074 Uiso 1 1 calc R
H32B H 0.8187 0.5096 0.0190 0.074 Uiso 1 1 calc R
C33 C 0.8831(2) 0.5141(3) -0.04586(18) 0.0863(15) Uani 1 1 d .
H33A H 0.9174 0.5345 -0.0262 0.129 Uiso 1 1 calc R
H33B H 0.8585 0.5471 -0.0649 0.129 Uiso 1 1 calc R
H33C H 0.8984 0.4837 -0.0746 0.129 Uiso 1 1 calc R
C34 C 0.83595(14) 0.39858(16) 0.07794(13) 0.0409(8) Uani 1 1 d .
C35 C 0.77227(16) 0.40121(17) 0.07742(15) 0.0487(9) Uani 1 1 d .
H35 H 0.7479 0.4298 0.0556 0.058 Uiso 1 1 calc R
C36 C 0.75188(15) 0.35472(17) 0.11433(14) 0.0500(9) Uani 1 1 d .
H36 H 0.7106 0.3451 0.1225 0.060 Uiso 1 1 calc R
C37 C 0.80258(14) 0.32393(16) 0.13784(13) 0.0404(7) Uani 1 1 d .
C38 C 0.80085(15) 0.27319(15) 0.17823(13) 0.0416(8) Uani 1 1 d .
H38 H 0.7617 0.2571 0.1875 0.050 Uiso 1 1 calc R
C39 C 0.83420(14) 0.19301(15) 0.24090(12) 0.0401(8) Uani 1 1 d .
C40 C 0.78187(16) 0.18660(17) 0.27550(14) 0.0479(8) Uani 1 1 d .
H40 H 0.7522 0.2197 0.2749 0.057 Uiso 1 1 calc R
C41 C 0.77266(17) 0.13423(19) 0.30988(14) 0.0536(10) Uani 1 1 d .
C42 C 0.71551(18) 0.1269(2) 0.34353(16) 0.0706(12) Uani 1 1 d .
H42A H 0.6890 0.1639 0.3365 0.106 Uiso 1 1 calc R
H42B H 0.7252 0.1245 0.3845 0.106 Uiso 1 1 calc R
H42C H 0.6947 0.0874 0.3317 0.106 Uiso 1 1 calc R
C43 C 0.81838(19) 0.08637(18) 0.31360(14) 0.0539(10) Uani 1 1 d .
C44 C 0.8107(2) 0.0294(2) 0.35232(17) 0.0720(13) Uani 1 1 d .
H44A H 0.8458 0.0008 0.3484 0.108 Uiso 1 1 calc R
H44B H 0.7737 0.0061 0.3417 0.108 Uiso 1 1 calc R
H44C H 0.8075 0.0440 0.3922 0.108 Uiso 1 1 calc R
C45 C 0.87120(16) 0.09338(15) 0.28025(14) 0.0463(8) Uani 1 1 d .
H45 H 0.9027 0.0623 0.2835 0.056 Uiso 1 1 calc R
C46 C 0.87841(13) 0.14451(14) 0.24281(12) 0.0354(7) Uani 1 1 d .
Mg1 Mg 0.94717(4) 0.25635(4) 0.20457(4) 0.0271(3) Uani 1 1 d .
Mg2 Mg 1.04693(4) 0.35708(4) 0.19750(4) 0.0272(2) Uani 1 1 d .
N1 N 0.92816(11) 0.15276(11) 0.20431(10) 0.0352(6) Uani 1 1 d .
N2 N 1.01637(11) 0.15396(11) 0.10633(11) 0.0372(6) Uani 1 1 d .
H2 H 1.0072 0.1943 0.1136 0.045 Uiso 1 1 calc R
N3 N 1.12758(11) 0.25906(12) 0.09642(10) 0.0378(6) Uani 1 1 d .
H3A H 1.0915 0.2698 0.1094 0.045 Uiso 1 1 calc R
N4 N 1.14864(11) 0.36503(12) 0.18516(10) 0.0352(6) Uani 1 1 d .
N5 N 1.06875(11) 0.46109(11) 0.19710(10) 0.0338(6) Uani 1 1 d .
N6 N 0.96315(11) 0.46225(12) 0.11524(10) 0.0371(6) Uani 1 1 d .
H6 H 0.9751 0.4221 0.1188 0.045 Uiso 1 1 calc R
N7 N 0.85365(12) 0.35167(12) 0.11429(10) 0.0393(6) Uani 1 1 d .
H7 H 0.8914 0.3407 0.1217 0.047 Uiso 1 1 calc R
N8 N 0.84592(11) 0.24607(12) 0.20398(10) 0.0347(6) Uani 1 1 d .
O1 O 1.04203(9) 0.25862(9) 0.20815(8) 0.0268(4) Uani 1 1 d D
O2 O 0.95347(8) 0.35454(9) 0.21425(8) 0.0268(4) Uani 1 1 d D
O3 O 1.03336(9) 0.35232(9) 0.11189(8) 0.0343(5) Uani 1 1 d D
O4 O 0.94945(9) 0.26414(10) 0.11628(8) 0.0329(5) Uani 1 1 d D
H100 H 1.0632(13) 0.2335(13) 0.1887(12) 0.039 Uiso 1 1 d D
H200 H 0.9253(11) 0.3794(13) 0.2004(12) 0.039 Uiso 1 1 d D
H300 H 1.0611(11) 0.3653(14) 0.0904(12) 0.039 Uiso 1 1 d D
H400 H 0.9753(12) 0.2890(13) 0.1061(13) 0.039 Uiso 1 1 d D

loop_
_atom_site_aniso_label
_atom_site_aniso_U_11
_atom_site_aniso_U_22
_atom_site_aniso_U_33
_atom_site_aniso_U_23
_atom_site_aniso_U_13
_atom_site_aniso_U_12
C1 0.0425(19) 0.0299(16) 0.0483(19) 0.0016(14) 0.0008(15) -0.0060(13)
C2 0.0406(19) 0.0344(16) 0.054(2) -0.0036(15) -0.0016(16) -0.0011(14)
C3 0.073(3) 0.0311(17) 0.070(2) -0.0100(17) 0.010(2) 0.0020(17)
C4 0.065(3) 0.042(2) 0.067(2) -0.0129(17) 0.010(2) 0.0153(17)
C5 0.0367(18) 0.0437(18) 0.0424(18) -0.0120(14) 0.0011(14) 0.0036(14)
C6 0.0386(18) 0.0529(19) 0.0374(17) -0.0081(15) 0.0051(14) 0.0066(15)
C7 0.042(2) 0.069(2) 0.0323(17) -0.0041(16) -0.0027(15) 0.0045(16)
C8 0.071(3) 0.087(3) 0.044(2) 0.016(2) 0.010(2) 0.007(2)
C9 0.052(2) 0.081(3) 0.048(2) -0.0234(19) 0.0143(18) 0.0059(19)
C10 0.080(3) 0.109(3) 0.058(3) -0.048(2) 0.012(2) 0.006(3)
C11 0.0355(18) 0.0456(17) 0.0381(16) 0.0042(14) 0.0054(14) 0.0076(14)
C12 0.0393(19) 0.060(2) 0.052(2) 0.0026(17) 0.0147(17) 0.0130(16)
C13 0.0263(16) 0.065(2) 0.052(2) 0.0008(17) 0.0085(15) 0.0027(15)
C14 0.0306(17) 0.0497(18) 0.0374(17) 0.0060(15) 0.0004(13) 0.0032(14)
C15 0.0310(17) 0.0515(19) 0.0373(17) 0.0123(15) 0.0010(13) -0.0046(14)
C16 0.0421(19) 0.0440(18) 0.0317(15) 0.0068(13) 0.0018(14) -0.0178(14)
C17 0.0428(19) 0.060(2) 0.0389(18) 0.0112(16) -0.0072(15) -0.0190(16)
C18 0.051(2) 0.082(3) 0.0419(19) 0.0156(19) -0.0085(17) -0.034(2)
C19 0.070(3) 0.120(4) 0.058(2) 0.015(2) -0.021(2) -0.061(3)
C20 0.065(3) 0.063(2) 0.0355(18) 0.0061(16) -0.0038(17) -0.041(2)
C21 0.116(4) 0.088(3) 0.050(2) -0.006(2) -0.004(2) -0.072(3)
C22 0.062(2) 0.0471(19) 0.0324(16) 0.0021(14) 0.0036(16) -0.0216(17)
C23 0.048(2) 0.0444(18) 0.0273(15) 0.0069(13) 0.0038(14) -0.0194(15)
C24 0.0468(19) 0.0380(17) 0.0332(16) 0.0006(13) 0.0062(14) -0.0053(14)
C25 0.056(2) 0.0324(16) 0.0405(17) 0.0033(14) 0.0137(16) 0.0041(15)
C26 0.073(3) 0.0345(18) 0.056(2) 0.0070(16) 0.011(2) 0.0089(17)
C27 0.062(2) 0.060(2) 0.050(2) 0.0180(18) 0.0026(19) 0.0290(19)
C28 0.048(2) 0.0493(19) 0.0326(16) 0.0130(14) 0.0072(15) 0.0156(15)
C29 0.0368(18) 0.076(2) 0.0282(16) 0.0084(15) 0.0014(14) 0.0213(16)
C30 0.044(2) 0.087(3) 0.0283(16) -0.0048(17) -0.0043(15) 0.0233(18)
C31 0.058(2) 0.123(4) 0.045(2) -0.028(2) -0.0168(19) 0.033(2)
C32 0.051(2) 0.094(3) 0.0395(19) 0.0205(19) 0.0034(17) 0.029(2)
C33 0.068(3) 0.138(4) 0.053(2) 0.043(3) 0.010(2) 0.037(3)
C34 0.0320(17) 0.060(2) 0.0307(15) -0.0084(14) -0.0023(13) 0.0159(14)
C35 0.043(2) 0.062(2) 0.0407(18) -0.0045(16) -0.0099(15) 0.0163(16)
C36 0.0295(17) 0.074(2) 0.0470(19) -0.0130(18) -0.0091(15) 0.0053(16)
C37 0.0345(17) 0.0534(19) 0.0333(16) -0.0098(14) -0.0077(14) 0.0055(14)
C38 0.0326(17) 0.0542(19) 0.0380(17) -0.0092(15) 0.0004(14) -0.0030(15)
C39 0.0362(18) 0.055(2) 0.0295(15) -0.0098(14) 0.0017(13) -0.0148(14)
C40 0.043(2) 0.060(2) 0.0409(18) -0.0129(16) 0.0027(15) -0.0138(16)
C41 0.051(2) 0.071(2) 0.0383(18) -0.0083(17) 0.0071(16) -0.027(2)
C42 0.054(2) 0.108(3) 0.049(2) -0.007(2) 0.0126(19) -0.036(2)
C43 0.070(3) 0.056(2) 0.0359(18) 0.0024(15) -0.0012(17) -0.031(2)
C44 0.083(3) 0.078(3) 0.054(2) 0.013(2) 0.002(2) -0.050(2)
C45 0.055(2) 0.0438(18) 0.0403(18) -0.0001(14) 0.0019(16) -0.0164(16)
C46 0.0276(16) 0.0434(17) 0.0350(15) -0.0049(13) 0.0007(13) -0.0146(13)
Mg1 0.0247(5) 0.0284(5) 0.0283(5) -0.0036(4) -0.0010(4) -0.0011(4)
Mg2 0.0283(5) 0.0281(5) 0.0253(5) 0.0009(4) -0.0014(4) -0.0026(4)
N1 0.0349(14) 0.0351(14) 0.0357(13) -0.0027(11) -0.0007(11) -0.0089(11)
N2 0.0342(14) 0.0339(13) 0.0434(14) -0.0057(11) 0.0058(12) 0.0016(11)
N3 0.0301(14) 0.0494(15) 0.0340(14) -0.0011(11) 0.0033(11) 0.0058(11)
N4 0.0342(14) 0.0410(14) 0.0302(13) 0.0036(11) -0.0008(11) -0.0052(11)
N5 0.0393(15) 0.0332(13) 0.0288(12) 0.0019(10) 0.0020(11) -0.0049(11)
N6 0.0381(14) 0.0371(14) 0.0362(13) 0.0065(11) 0.0004(11) 0.0116(11)
N7 0.0310(14) 0.0566(16) 0.0304(13) 0.0017(12) -0.0039(11) 0.0080(12)
N8 0.0286(14) 0.0461(15) 0.0295(13) -0.0060(11) 0.0018(11) -0.0029(11)
O1 0.0276(11) 0.0268(10) 0.0259(10) -0.0019(7) 0.0005(8) 0.0021(8)
O2 0.0273(10) 0.0279(10) 0.0250(10) -0.0007(7) -0.0025(8) 0.0038(8)
O3 0.0358(12) 0.0399(11) 0.0273(10) 0.0042(8) 0.0001(9) -0.0010(9)
O4 0.0239(11) 0.0454(12) 0.0294(11) -0.0046(9) 0.0003(8) -0.0036(8)

loop_
_atom_type_symbol
_atom_type_description
_atom_type_scat_dispersion_real
_atom_type_scat_dispersion_imag
_atom_type_scat_source
C C 0.0033 0.0016 'International Tables Vol C Tables 4.2.6.8 and 6.1.1.4'
H H 0.0000 0.0000 'International Tables Vol C Tables 4.2.6.8 and 6.1.1.4'
Mg Mg 0.0486 0.0363 'International Tables Vol C Tables 4.2.6.8 and 6.1.1.4'
N N 0.0061 0.0033 'International Tables Vol C Tables 4.2.6.8 and 6.1.1.4'
O O 0.0106 0.0060 'International Tables Vol C Tables 4.2.6.8 and 6.1.1.4'

loop_
_geom_angle_atom_site_label_1
_geom_angle_atom_site_label_2
_geom_angle_atom_site_label_3
_geom_angle
_geom_angle_site_symmetry_1
_geom_angle_site_symmetry_3
N1 C1 C2 126.0(3) . .
N1 C1 H1 117.0 . .
C2 C1 H1 117.0 . .
C3 C2 N2 108.1(3) . .
C3 C2 C1 126.2(3) . .
N2 C2 C1 125.6(3) . .
C2 C3 C4 107.9(3) . .
C2 C3 H3 126.1 . .
C4 C3 H3 126.1 . .
C3 C4 C5 106.7(3) . .
C3 C4 H4 126.6 . .
C5 C4 H4 126.6 . .
N2 C5 C4 109.4(3) . .
N2 C5 C6 122.5(3) . .
C4 C5 C6 128.1(3) . .
C11 C6 C5 109.4(2) . .
C11 C6 C9 108.1(3) . .
C5 C6 C9 110.2(3) . .
C11 C6 C7 108.9(3) . .
C5 C6 C7 109.9(3) . .
C9 C6 C7 110.3(3) . .
C8 C7 C6 114.3(3) . .
C8 C7 H7A 108.7 . .
C6 C7 H7A 108.7 . .
C8 C7 H7B 108.7 . .
C6 C7 H7B 108.7 . .
H7A C7 H7B 107.6 . .
C7 C8 H8A 109.5 . .
C7 C8 H8B 109.5 . .
H8A C8 H8B 109.5 . .
C7 C8 H8C 109.5 . .
H8A C8 H8C 109.5 . .
H8B C8 H8C 109.5 . .
C10 C9 C6 114.8(3) . .
C10 C9 H9A 108.6 . .
C6 C9 H9A 108.6 . .
C10 C9 H9B 108.6 . .
C6 C9 H9B 108.6 . .
H9A C9 H9B 107.5 . .
C9 C10 H10A 109.5 . .
C9 C10 H10B 109.5 . .
H10A C10 H10B 109.5 . .
C9 C10 H10C 109.5 . .
H10A C10 H10C 109.5 . .
H10B C10 H10C 109.5 . .
N3 C11 C12 107.7(3) . .
N3 C11 C6 122.9(3) . .
C12 C11 C6 129.3(3) . .
C11 C12 C13 107.8(3) . .
C11 C12 H12 126.1 . .
C13 C12 H12 126.1 . .
C14 C13 C12 108.0(3) . .
C14 C13 H13 126.0 . .
C12 C13 H13 126.0 . .
N3 C14 C13 106.3(3) . .
N3 C14 C15 127.0(3) . .
C13 C14 C15 126.6(3) . .
N4 C15 C14 128.9(3) . .
N4 C15 H15 115.6 . .
C14 C15 H15 115.6 . .
C23 C16 C17 119.0(3) . .
C23 C16 N4 116.7(3) . .
C17 C16 N4 124.3(3) . .
C18 C17 C16 121.7(4) . .
C18 C17 H17 119.1 . .
C16 C17 H17 119.1 . .
C20 C18 C17 119.4(3) . .
C20 C18 C19 121.4(4) . .
C17 C18 C19 119.2(4) . .
C18 C19 H19A 109.5 . .
C18 C19 H19B 109.5 . .
H19A C19 H19B 109.5 . .
C18 C19 H19C 109.5 . .
H19A C19 H19C 109.5 . .
H19B C19 H19C 109.5 . .
C18 C20 C22 120.1(3) . .
C18 C20 C21 122.0(4) . .
C22 C20 C21 117.9(4) . .
C20 C21 H21A 109.5 . .
C20 C21 H21B 109.5 . .
H21A C21 H21B 109.5 . .
C20 C21 H21C 109.5 . .
H21A C21 H21C 109.5 . .
H21B C21 H21C 109.5 . .
C20 C22 C23 120.8(3) . .
C20 C22 H22 119.6 . .
C23 C22 H22 119.6 . .
C16 C23 C22 119.0(3) . .
C16 C23 N5 116.7(3) . .
C22 C23 N5 124.3(3) . .
N5 C24 C25 126.2(3) . .
N5 C24 H24 116.9 . .
C25 C24 H24 116.9 . .
N6 C25 C26 106.5(3) . .
N6 C25 C24 126.0(3) . .
C26 C25 C24 127.2(3) . .
C27 C26 C25 108.7(3) . .
C27 C26 H26 125.7 . .
C25 C26 H26 125.7 . .
C26 C27 C28 108.6(3) . .
C26 C27 H27 125.7 . .
C28 C27 H27 125.7 . .
N6 C28 C27 106.5(3) . .
N6 C28 C29 122.7(3) . .
C27 C28 C29 130.8(3) . .
C28 C29 C34 110.4(2) . .
C28 C29 C30 109.5(3) . .
C34 C29 C30 109.7(3) . .
C28 C29 C32 109.3(3) . .
C34 C29 C32 107.8(3) . .
C30 C29 C32 110.1(3) . .
C31 C30 C29 114.4(3) . .
C31 C30 H30A 108.6 . .
C29 C30 H30A 108.6 . .
C31 C30 H30B 108.6 . .
C29 C30 H30B 108.6 . .
H30A C30 H30B 107.6 . .
C30 C31 H31A 109.5 . .
C30 C31 H31B 109.5 . .
H31A C31 H31B 109.5 . .
C30 C31 H31C 109.5 . .
H31A C31 H31C 109.5 . .
H31B C31 H31C 109.5 . .
C33 C32 C29 114.3(3) . .
C33 C32 H32A 108.7 . .
C29 C32 H32A 108.7 . .
C33 C32 H32B 108.7 . .
C29 C32 H32B 108.7 . .
H32A C32 H32B 107.6 . .
C32 C33 H33A 109.5 . .
C32 C33 H33B 109.5 . .
H33A C33 H33B 109.5 . .
C32 C33 H33C 109.5 . .
H33A C33 H33C 109.5 . .
H33B C33 H33C 109.5 . .
N7 C34 C35 108.8(3) . .
N7 C34 C29 122.4(3) . .
C35 C34 C29 128.7(3) . .
C36 C35 C34 107.1(3) . .
C36 C35 H35 126.4 . .
C34 C35 H35 126.4 . .
C35 C36 C37 107.9(3) . .
C35 C36 H36 126.0 . .
C37 C36 H36 126.0 . .
N7 C37 C36 107.7(3) . .
N7 C37 C38 126.8(3) . .
C36 C37 C38 125.5(3) . .
N8 C38 C37 128.0(3) . .
N8 C38 H38 116.0 . .
C37 C38 H38 116.0 . .
C46 C39 C40 118.7(3) . .
C46 C39 N8 116.8(3) . .
C40 C39 N8 124.5(3) . .
C41 C40 C39 122.1(4) . .
C41 C40 H40 119.0 . .
C39 C40 H40 119.0 . .
C40 C41 C43 119.3(3) . .
C40 C41 C42 121.0(4) . .
C43 C41 C42 119.7(4) . .
C41 C42 H42A 109.5 . .
C41 C42 H42B 109.5 . .
H42A C42 H42B 109.5 . .
C41 C42 H42C 109.5 . .
H42A C42 H42C 109.5 . .
H42B C42 H42C 109.5 . .
C45 C43 C41 118.7(3) . .
C45 C43 C44 120.5(4) . .
C41 C43 C44 120.8(4) . .
C43 C44 H44A 109.5 . .
C43 C44 H44B 109.5 . .
H44A C44 H44B 109.5 . .
C43 C44 H44C 109.5 . .
H44A C44 H44C 109.5 . .
H44B C44 H44C 109.5 . .
C46 C45 C43 121.5(3) . .
C46 C45 H45 119.2 . .
C43 C45 H45 119.2 . .
C45 C46 C39 119.5(3) . .
C45 C46 N1 125.2(3) . .
C39 C46 N1 115.2(3) . .
O1 Mg1 O2 81.98(8) 4_755 .
O1 Mg1 O4 170.05(9) 4_755 .
O2 Mg1 O4 91.70(8) . .
O1 Mg1 O1 81.02(9) 4_755 .
O2 Mg1 O1 84.60(8) . .
O4 Mg1 O1 90.79(8) . .
O1 Mg1 N1 92.73(9) 4_755 .
O2 Mg1 N1 170.63(9) . .
O4 Mg1 N1 94.52(9) . .
O1 Mg1 N1 102.28(9) . .
O1 Mg1 N8 97.12(9) 4_755 .
O2 Mg1 N8 99.35(9) . .
O4 Mg1 N8 91.46(9) . .
O1 Mg1 N8 175.40(9) . .
N1 Mg1 N8 73.53(9) . .
O1 Mg1 Mg2 87.36(6) 4_755 .
O2 Mg1 Mg2 43.43(6) . .
O4 Mg1 Mg2 82.78(6) . .
O1 Mg1 Mg2 42.67(5) . .
N1 Mg1 Mg2 144.50(8) . .
N8 Mg1 Mg2 141.70(7) . .
O1 Mg1 Mg2 41.29(5) 4_755 4_755
O2 Mg1 Mg2 41.11(5) . 4_755
O4 Mg1 Mg2 132.81(7) . 4_755
O1 Mg1 Mg2 85.04(6) . 4_755
N1 Mg1 Mg2 132.32(7) . 4_755
N8 Mg1 Mg2 96.36(7) . 4_755
Mg2 Mg1 Mg2 62.87(4) . 4_755
O1 Mg1 Mg1 41.04(6) 4_755 4_755
O2 Mg1 Mg1 82.90(6) . 4_755
O4 Mg1 Mg1 130.76(7) . 4_755
O1 Mg1 Mg1 40.04(5) . 4_755
N1 Mg1 Mg1 98.22(7) . 4_755
N8 Mg1 Mg1 137.75(8) . 4_755
Mg2 Mg1 Mg1 60.14(3) . 4_755
Mg2 Mg1 Mg1 58.23(3) 4_755 4_755
O3 Mg2 O2 170.25(9) . 4_755
O3 Mg2 O1 93.58(8) . .
O2 Mg2 O1 81.61(8) 4_755 .
O3 Mg2 O2 92.15(9) . .
O2 Mg2 O2 78.98(8) 4_755 .
O1 Mg2 O2 84.33(8) . .
O3 Mg2 N5 94.35(9) . .
O2 Mg2 N5 91.73(8) 4_755 .
O1 Mg2 N5 168.41(10) . .
O2 Mg2 N5 103.79(9) . .
O3 Mg2 N4 91.40(9) . .
O2 Mg2 N4 97.65(8) 4_755 .
O1 Mg2 N4 98.01(9) . .
O2 Mg2 N4 175.62(9) . .
N5 Mg2 N4 73.36(9) . .
O3 Mg2 Mg1 85.00(7) . .
O2 Mg2 Mg1 85.70(6) 4_755 .
O1 Mg2 Mg1 43.33(6) . .
O2 Mg2 Mg1 42.51(5) . .
N5 Mg2 Mg1 146.06(8) . .
N4 Mg2 Mg1 140.54(7) . .
O3 Mg2 Mg1 134.44(7) . 4_755
O2 Mg2 Mg1 41.15(5) 4_755 4_755
O1 Mg2 Mg1 40.88(5) . 4_755
O2 Mg2 Mg1 83.51(6) . 4_755
N5 Mg2 Mg1 130.80(7) . 4_755
N4 Mg2 Mg1 95.82(7) . 4_755
Mg1 Mg2 Mg1 61.63(4) . 4_755
O3 Mg2 Mg2 131.24(8) . 4_755
O2 Mg2 Mg2 39.96(5) 4_755 4_755
O1 Mg2 Mg2 82.79(6) . 4_755
O2 Mg2 Mg2 39.10(5) . 4_755
N5 Mg2 Mg2 98.23(6) . 4_755
N4 Mg2 Mg2 137.33(8) . 4_755
Mg1 Mg2 Mg2 59.49(3) . 4_755
Mg1 Mg2 Mg2 57.63(3) 4_755 4_755
C1 N1 C46 117.5(2) . .
C1 N1 Mg1 137.2(2) . .
C46 N1 Mg1 105.23(17) . .
C5 N2 C2 107.9(2) . .
C5 N2 H2 126.1 . .
C2 N2 H2 126.1 . .
C11 N3 C14 110.2(3) . .
C11 N3 H3A 124.9 . .
C14 N3 H3A 124.9 . .
C15 N4 C16 118.5(3) . .
C15 N4 Mg2 136.1(2) . .
C16 N4 Mg2 105.36(19) . .
C24 N5 C23 119.6(3) . .
C24 N5 Mg2 134.4(2) . .
C23 N5 Mg2 105.89(18) . .
C28 N6 C25 109.7(3) . .
C28 N6 H6 125.2 . .
C25 N6 H6 125.2 . .
C34 N7 C37 108.5(3) . .
C34 N7 H7 125.8 . .
C37 N7 H7 125.8 . .
C38 N8 C39 118.7(3) . .
C38 N8 Mg1 136.6(2) . .
C39 N8 Mg1 104.52(19) . .
Mg1 O1 Mg2 97.83(8) 4_755 .
Mg1 O1 Mg1 98.92(9) 4_755 .
Mg2 O1 Mg1 94.00(8) . .
Mg1 O1 H100 117(2) 4_755 .
Mg2 O1 H100 122(2) . .
Mg1 O1 H100 121(2) . .
Mg2 O2 Mg1 97.74(8) 4_755 .
Mg2 O2 Mg2 100.94(8) 4_755 .
Mg1 O2 Mg2 94.06(8) . .
Mg2 O2 H200 111(2) 4_755 .
Mg1 O2 H200 120(2) . .
Mg2 O2 H200 128(2) . .
Mg2 O3 H300 118(2) . .
Mg1 O4 H400 111(2) . .

loop_
_geom_bond_atom_site_label_1
_geom_bond_atom_site_label_2
_geom_bond_distance
_geom_bond_site_symmetry_2
C1 N1 1.292(4) .
C1 C2 1.429(5) .
C1 H1 0.9500 .
C2 C3 1.375(4) .
C2 N2 1.382(4) .
C3 C4 1.381(5) .
C3 H3 0.9500 .
C4 C5 1.387(5) .
C4 H4 0.9500 .
C5 N2 1.344(4) .
C5 C6 1.542(5) .
C6 C11 1.529(5) .
C6 C9 1.543(4) .
C6 C7 1.546(5) .
C7 C8 1.520(5) .
C7 H7A 0.9900 .
C7 H7B 0.9900 .
C8 H8A 0.9800 .
C8 H8B 0.9800 .
C8 H8C 0.9800 .
C9 C10 1.539(5) .
C9 H9A 0.9900 .
C9 H9B 0.9900 .
C10 H10A 0.9800 .
C10 H10B 0.9800 .
C10 H10C 0.9800 .
C11 N3 1.357(4) .
C11 C12 1.373(4) .
C12 C13 1.391(5) .
C12 H12 0.9500 .
C13 C14 1.389(4) .
C13 H13 0.9500 .
C14 N3 1.374(4) .
C14 C15 1.419(4) .
C15 N4 1.288(4) .
C15 H15 0.9500 .
C16 C23 1.400(5) .
C16 C17 1.400(4) .
C16 N4 1.411(4) .
C17 C18 1.392(5) .
C17 H17 0.9500 .
C18 C20 1.376(6) .
C18 C19 1.523(5) .
C19 H19A 0.9800 .
C19 H19B 0.9800 .
C19 H19C 0.9800 .
C20 C22 1.398(5) .
C20 C21 1.530(5) .
C21 H21A 0.9800 .
C21 H21B 0.9800 .
C21 H21C 0.9800 .
C22 C23 1.409(4) .
C22 H22 0.9500 .
C23 N5 1.428(4) .
C24 N5 1.294(4) .
C24 C25 1.427(5) .
C24 H24 0.9500 .
C25 N6 1.379(4) .
C25 C26 1.380(4) .
C26 C27 1.354(5) .
C26 H26 0.9500 .
C27 C28 1.393(5) .
C27 H27 0.9500 .
C28 N6 1.360(4) .
C28 C29 1.524(5) .
C29 C34 1.524(5) .
C29 C30 1.550(4) .
C29 C32 1.567(4) .
C30 C31 1.523(5) .
C30 H30A 0.9900 .
C30 H30B 0.9900 .
C31 H31A 0.9800 .
C31 H31B 0.9800 .
C31 H31C 0.9800 .
C32 C33 1.533(5) .
C32 H32A 0.9900 .
C32 H32B 0.9900 .
C33 H33A 0.9800 .
C33 H33B 0.9800 .
C33 H33C 0.9800 .
C34 N7 1.350(4) .
C34 C35 1.403(4) .
C35 C36 1.370(5) .
C35 H35 0.9500 .
C36 C37 1.399(4) .
C36 H36 0.9500 .
C37 N7 1.378(4) .
C37 C38 1.415(5) .
C38 N8 1.290(4) .
C38 H38 0.9500 .
C39 C46 1.403(4) .
C39 C40 1.413(4) .
C39 N8 1.423(4) .
C40 C41 1.367(5) .
C40 H40 0.9500 .
C41 C43 1.419(6) .
C41 C42 1.491(5) .
C42 H42A 0.9800 .
C42 H42B 0.9800 .
C42 H42C 0.9800 .
C43 C45 1.407(5) .
C43 C44 1.500(5) .
C44 H44A 0.9800 .
C44 H44B 0.9800 .
C44 H44C 0.9800 .
C45 C46 1.385(4) .
C45 H45 0.9500 .
C46 N1 1.427(4) .
Mg1 O1 2.049(2) 4_755
Mg1 O2 2.0593(19) .
Mg1 O4 2.065(2) .
Mg1 O1 2.091(2) .
Mg1 N1 2.195(2) .
Mg1 N8 2.240(3) .
Mg1 Mg2 3.0402(13) .
Mg1 Mg2 3.1012(13) 4_755
Mg1 Mg1 3.1464(18) 4_755
Mg2 O3 2.020(2) .
Mg2 O2 2.0579(19) 4_755
Mg2 O1 2.0656(19) .
Mg2 O2 2.095(2) .
Mg2 N5 2.216(2) .
Mg2 N4 2.264(3) .
Mg2 Mg1 3.1012(13) 4_755
Mg2 Mg2 3.2035(18) 4_755
N2 H2 0.8800 .
N3 H3A 0.8800 .
N6 H6 0.8800 .
N7 H7 0.8800 .
O1 Mg1 2.049(2) 4_755
O1 H100 0.835(17) .
O2 Mg2 2.0579(19) 4_755
O2 H200 0.869(17) .
O3 H300 0.836(17) .
O4 H400 0.805(18) .

loop_
_geom_torsion_atom_site_label_1
_geom_torsion_atom_site_label_2
_geom_torsion_atom_site_label_3
_geom_torsion_atom_site_label_4
_geom_torsion
_geom_torsion_site_symmetry_1
_geom_torsion_site_symmetry_4
N1 C1 C2 C3 175.7(3) . .
N1 C1 C2 N2 -8.5(5) . .
N2 C2 C3 C4 -0.1(4) . .
C1 C2 C3 C4 176.3(3) . .
C2 C3 C4 C5 -0.6(4) . .
C3 C4 C5 N2 1.0(4) . .
C3 C4 C5 C6 -179.4(3) . .
N2 C5 C6 C11 73.6(4) . .
C4 C5 C6 C11 -105.9(4) . .
N2 C5 C6 C9 -167.7(3) . .
C4 C5 C6 C9 12.7(5) . .
N2 C5 C6 C7 -45.9(4) . .
C4 C5 C6 C7 134.5(4) . .
C11 C6 C7 C8 59.7(4) . .
C5 C6 C7 C8 179.5(3) . .
C9 C6 C7 C8 -58.8(4) . .
C11 C6 C9 C10 -172.2(3) . .
C5 C6 C9 C10 68.3(4) . .
C7 C6 C9 C10 -53.2(5) . .
C5 C6 C11 N3 -70.1(4) . .
C9 C6 C11 N3 169.9(3) . .
C7 C6 C11 N3 50.0(4) . .
C5 C6 C11 C12 113.3(4) . .
C9 C6 C11 C12 -6.7(5) . .
C7 C6 C11 C12 -126.5(3) . .
N3 C11 C12 C13 -1.7(4) . .
C6 C11 C12 C13 175.3(3) . .
C11 C12 C13 C14 0.6(4) . .
C12 C13 C14 N3 0.6(4) . .
C12 C13 C14 C15 -177.6(3) . .
N3 C14 C15 N4 6.3(5) . .
C13 C14 C15 N4 -175.8(3) . .
C23 C16 C17 C18 -0.2(4) . .
N4 C16 C17 C18 179.6(3) . .
C16 C17 C18 C20 1.3(5) . .
C16 C17 C18 C19 -178.6(3) . .
C17 C18 C20 C22 -0.3(5) . .
C19 C18 C20 C22 179.6(3) . .
C17 C18 C20 C21 178.1(3) . .
C19 C18 C20 C21 -2.1(5) . .
C18 C20 C22 C23 -1.7(5) . .
C21 C20 C22 C23 179.9(3) . .
C17 C16 C23 C22 -1.7(4) . .
N4 C16 C23 C22 178.4(2) . .
C17 C16 C23 N5 179.1(2) . .
N4 C16 C23 N5 -0.8(4) . .
C20 C22 C23 C16 2.7(4) . .
C20 C22 C23 N5 -178.2(3) . .
N5 C24 C25 N6 -9.0(5) . .
N5 C24 C25 C26 177.5(3) . .
N6 C25 C26 C27 0.7(4) . .
C24 C25 C26 C27 175.3(3) . .
C25 C26 C27 C28 -1.3(4) . .
C26 C27 C28 N6 1.3(4) . .
C26 C27 C28 C29 -177.6(3) . .
N6 C28 C29 C34 76.3(4) . .
C27 C28 C29 C34 -105.0(4) . .
N6 C28 C29 C30 -44.7(4) . .
C27 C28 C29 C30 134.1(4) . .
N6 C28 C29 C32 -165.4(3) . .
C27 C28 C29 C32 13.4(5) . .
C28 C29 C30 C31 -179.5(3) . .
C34 C29 C30 C31 59.2(4) . .
C32 C29 C30 C31 -59.3(4) . .
C28 C29 C32 C33 66.8(4) . .
C34 C29 C32 C33 -173.2(3) . .
C30 C29 C32 C33 -53.5(5) . .
C28 C29 C34 N7 -70.8(4) . .
C30 C29 C34 N7 50.0(4) . .
C32 C29 C34 N7 169.9(3) . .
C28 C29 C34 C35 112.8(3) . .
C30 C29 C34 C35 -126.4(3) . .
C32 C29 C34 C35 -6.5(5) . .
N7 C34 C35 C36 0.0(4) . .
C29 C34 C35 C36 176.8(3) . .
C34 C35 C36 C37 0.5(4) . .
C35 C36 C37 N7 -0.7(4) . .
C35 C36 C37 C38 179.6(3) . .
N7 C37 C38 N8 5.4(5) . .
C36 C37 C38 N8 -175.0(3) . .
C46 C39 C40 C41 -1.1(4) . .
N8 C39 C40 C41 179.4(3) . .
C39 C40 C41 C43 3.6(5) . .
C39 C40 C41 C42 -176.6(3) . .
C40 C41 C43 C45 -2.0(5) . .
C42 C41 C43 C45 178.2(3) . .
C40 C41 C43 C44 178.0(3) . .
C42 C41 C43 C44 -1.8(5) . .
C41 C43 C45 C46 -2.2(5) . .
C44 C43 C45 C46 177.9(3) . .
C43 C45 C46 C39 4.7(4) . .
C43 C45 C46 N1 -175.0(3) . .
C40 C39 C46 C45 -3.0(4) . .
N8 C39 C46 C45 176.5(3) . .
C40 C39 C46 N1 176.6(2) . .
N8 C39 C46 N1 -3.9(4) . .
O1 Mg1 Mg2 O3 -179.81(8) 4_755 .
O2 Mg1 Mg2 O3 -98.70(10) . .
O4 Mg1 Mg2 O3 1.52(8) . .
O1 Mg1 Mg2 O3 100.60(10) . .
N1 Mg1 Mg2 O3 89.19(14) . .
N8 Mg1 Mg2 O3 -81.65(13) . .
Mg2 Mg1 Mg2 O3 -145.05(7) 4_755 .
Mg1 Mg1 Mg2 O3 147.78(7) 4_755 .
O1 Mg1 Mg2 O2 -2.74(8) 4_755 4_755
O2 Mg1 Mg2 O2 78.37(10) . 4_755
O4 Mg1 Mg2 O2 178.59(8) . 4_755
O1 Mg1 Mg2 O2 -82.33(10) . 4_755
N1 Mg1 Mg2 O2 -93.75(14) . 4_755
N8 Mg1 Mg2 O2 95.41(13) . 4_755
Mg2 Mg1 Mg2 O2 32.02(6) 4_755 4_755
Mg1 Mg1 Mg2 O2 -35.15(6) 4_755 4_755
O1 Mg1 Mg2 O1 79.59(10) 4_755 .
O2 Mg1 Mg2 O1 160.70(12) . .
O4 Mg1 Mg2 O1 -99.08(10) . .
N1 Mg1 Mg2 O1 -11.42(14) . .
N8 Mg1 Mg2 O1 177.74(14) . .
Mg2 Mg1 Mg2 O1 114.35(9) 4_755 .
Mg1 Mg1 Mg2 O1 47.18(8) 4_755 .
O1 Mg1 Mg2 O2 -81.11(10) 4_755 .
O4 Mg1 Mg2 O2 100.22(10) . .
O1 Mg1 Mg2 O2 -160.70(12) . .
N1 Mg1 Mg2 O2 -172.12(15) . .
N8 Mg1 Mg2 O2 17.04(13) . .
Mg2 Mg1 Mg2 O2 -46.35(8) 4_755 .
Mg1 Mg1 Mg2 O2 -113.52(9) 4_755 .
O1 Mg1 Mg2 N5 -89.44(14) 4_755 .
O2 Mg1 Mg2 N5 -8.33(14) . .
O4 Mg1 Mg2 N5 91.89(14) . .
O1 Mg1 Mg2 N5 -169.03(15) . .
N1 Mg1 Mg2 N5 179.55(16) . .
N8 Mg1 Mg2 N5 8.71(18) . .
Mg2 Mg1 Mg2 N5 -54.68(12) 4_755 .
Mg1 Mg1 Mg2 N5 -121.85(13) 4_755 .
O1 Mg1 Mg2 N4 94.08(12) 4_755 .
O2 Mg1 Mg2 N4 175.19(14) . .
O4 Mg1 Mg2 N4 -84.59(12) . .
O1 Mg1 Mg2 N4 14.49(13) . .
N1 Mg1 Mg2 N4 3.07(18) . .
N8 Mg1 Mg2 N4 -167.77(14) . .
Mg2 Mg1 Mg2 N4 128.84(12) 4_755 .
Mg1 Mg1 Mg2 N4 61.67(11) 4_755 .
O1 Mg1 Mg2 Mg1 32.41(6) 4_755 4_755
O2 Mg1 Mg2 Mg1 113.52(9) . 4_755
O4 Mg1 Mg2 Mg1 -146.26(7) . 4_755
O1 Mg1 Mg2 Mg1 -47.18(8) . 4_755
N1 Mg1 Mg2 Mg1 -58.60(12) . 4_755
N8 Mg1 Mg2 Mg1 130.56(12) . 4_755
Mg2 Mg1 Mg2 Mg1 67.17(4) 4_755 4_755
O1 Mg1 Mg2 Mg2 -34.76(6) 4_755 4_755
O2 Mg1 Mg2 Mg2 46.35(8) . 4_755
O4 Mg1 Mg2 Mg2 146.57(7) . 4_755
O1 Mg1 Mg2 Mg2 -114.35(9) . 4_755
N1 Mg1 Mg2 Mg2 -125.76(13) . 4_755
N8 Mg1 Mg2 Mg2 63.40(12) . 4_755
Mg1 Mg1 Mg2 Mg2 -67.17(4) 4_755 4_755
C2 C1 N1 C46 172.4(3) . .
C2 C1 N1 Mg1 -7.7(5) . .
C45 C46 N1 C1 37.8(4) . .
C39 C46 N1 C1 -141.8(3) . .
C45 C46 N1 Mg1 -142.2(3) . .
C39 C46 N1 Mg1 38.2(3) . .
O1 Mg1 N1 C1 -124.4(3) 4_755 .
O2 Mg1 N1 C1 -180(82) . .
O4 Mg1 N1 C1 48.8(3) . .
O1 Mg1 N1 C1 -43.0(3) . .
N8 Mg1 N1 C1 139.0(3) . .
Mg2 Mg1 N1 C1 -35.1(4) . .
Mg2 Mg1 N1 C1 -137.5(3) 4_755 .
Mg1 Mg1 N1 C1 -83.5(3) 4_755 .
O1 Mg1 N1 C46 55.54(18) 4_755 .
O2 Mg1 N1 C46 0.2(7) . .
O4 Mg1 N1 C46 -131.27(18) . .
O1 Mg1 N1 C46 136.94(17) . .
N8 Mg1 N1 C46 -41.08(17) . .
Mg2 Mg1 N1 C46 144.83(15) . .
Mg2 Mg1 N1 C46 42.4(2) 4_755 .
Mg1 Mg1 N1 C46 96.42(17) 4_755 .
C4 C5 N2 C2 -1.0(4) . .
C6 C5 N2 C2 179.3(3) . .
C3 C2 N2 C5 0.7(4) . .
C1 C2 N2 C5 -175.7(3) . .
C12 C11 N3 C14 2.1(3) . .
C6 C11 N3 C14 -175.1(3) . .
C13 C14 N3 C11 -1.7(3) . .
C15 C14 N3 C11 176.5(3) . .
C14 C15 N4 C16 -177.2(3) . .
C14 C15 N4 Mg2 -0.9(5) . .
C23 C16 N4 C15 145.0(3) . .
C17 C16 N4 C15 -34.8(4) . .
C23 C16 N4 Mg2 -32.3(3) . .
C17 C16 N4 Mg2 147.8(2) . .
O3 Mg2 N4 C15 -44.9(3) . .
O2 Mg2 N4 C15 131.5(3) 4_755 .
O1 Mg2 N4 C15 48.9(3) . .
O2 Mg2 N4 C15 171.1(11) . .
N5 Mg2 N4 C15 -139.0(3) . .
Mg1 Mg2 N4 C15 39.0(3) . .
Mg1 Mg2 N4 C15 90.1(3) 4_755 .
Mg2 Mg2 N4 C15 137.0(2) 4_755 .
O3 Mg2 N4 C16 131.78(18) . .
O2 Mg2 N4 C16 -51.86(18) 4_755 .
O1 Mg2 N4 C16 -134.40(17) . .
O2 Mg2 N4 C16 -12.3(13) . .
N5 Mg2 N4 C16 37.66(17) . .
Mg1 Mg2 N4 C16 -144.39(15) . .
Mg1 Mg2 N4 C16 -93.26(17) 4_755 .
Mg2 Mg2 N4 C16 -46.4(2) 4_755 .
C25 C24 N5 C23 171.9(3) . .
C25 C24 N5 Mg2 -13.0(5) . .
C16 C23 N5 C24 -149.2(3) . .
C22 C23 N5 C24 31.6(4) . .
C16 C23 N5 Mg2 34.4(3) . .
C22 C23 N5 Mg2 -144.8(2) . .
O3 Mg2 N5 C24 56.3(3) . .
O2 Mg2 N5 C24 -116.0(3) 4_755 .
O1 Mg2 N5 C24 -170.6(4) . .
O2 Mg2 N5 C24 -36.9(3) . .
N4 Mg2 N5 C24 146.5(3) . .
Mg1 Mg2 N5 C24 -31.2(3) . .
Mg1 Mg2 N5 C24 -130.3(2) 4_755 .
Mg2 Mg2 N5 C24 -76.4(3) 4_755 .
O3 Mg2 N5 C23 -128.04(18) . .
O2 Mg2 N5 C23 59.59(18) 4_755 .
O1 Mg2 N5 C23 5.0(5) . .
O2 Mg2 N5 C23 138.67(17) . .
N4 Mg2 N5 C23 -37.88(17) . .
Mg1 Mg2 N5 C23 144.46(16) . .
Mg1 Mg2 N5 C23 45.3(2) 4_755 .
Mg2 Mg2 N5 C23 99.19(17) 4_755 .
C27 C28 N6 C25 -0.8(3) . .
C29 C28 N6 C25 178.2(3) . .
C26 C25 N6 C28 0.1(3) . .
C24 C25 N6 C28 -174.5(3) . .
C35 C34 N7 C37 -0.4(3) . .
C29 C34 N7 C37 -177.5(3) . .
C36 C37 N7 C34 0.7(3) . .
C38 C37 N7 C34 -179.7(3) . .
C37 C38 N8 C39 -176.5(3) . .
C37 C38 N8 Mg1 -0.2(5) . .
C46 C39 N8 C38 145.7(3) . .
C40 C39 N8 C38 -34.8(4) . .
C46 C39 N8 Mg1 -31.6(3) . .
C40 C39 N8 Mg1 147.8(2) . .
O1 Mg1 N8 C38 131.5(3) 4_755 .
O2 Mg1 N8 C38 48.5(3) . .
O4 Mg1 N8 C38 -43.5(3) . .
O1 Mg1 N8 C38 -162.7(10) . .
N1 Mg1 N8 C38 -137.8(3) . .
Mg2 Mg1 N8 C38 36.7(3) . .
Mg2 Mg1 N8 C38 89.9(3) 4_755 .
Mg1 Mg1 N8 C38 138.2(3) 4_755 .
O1 Mg1 N8 C39 -51.91(17) 4_755 .
O2 Mg1 N8 C39 -134.90(17) . .
O4 Mg1 N8 C39 133.13(17) . .
O1 Mg1 N8 C39 13.9(12) . .
N1 Mg1 N8 C39 38.85(17) . .
Mg2 Mg1 N8 C39 -146.69(15) . .
Mg2 Mg1 N8 C39 -93.49(16) 4_755 .
Mg1 Mg1 N8 C39 -45.2(2) 4_755 .
O3 Mg2 O1 Mg1 -178.43(9) . 4_755
O2 Mg2 O1 Mg1 -6.96(8) 4_755 4_755
O2 Mg2 O1 Mg1 -86.62(9) . 4_755
N5 Mg2 O1 Mg1 48.5(5) . 4_755
N4 Mg2 O1 Mg1 89.65(9) . 4_755
Mg1 Mg2 O1 Mg1 -99.59(9) . 4_755
Mg2 Mg2 O1 Mg1 -47.29(7) 4_755 4_755
O3 Mg2 O1 Mg1 -78.84(9) . .
O2 Mg2 O1 Mg1 92.63(8) 4_755 .
O2 Mg2 O1 Mg1 12.97(8) . .
N5 Mg2 O1 Mg1 148.1(4) . .
N4 Mg2 O1 Mg1 -170.76(8) . .
Mg1 Mg2 O1 Mg1 99.59(9) 4_755 .
Mg2 Mg2 O1 Mg1 52.30(6) 4_755 .
O1 Mg1 O1 Mg1 2.68(11) 4_755 4_755
O2 Mg1 O1 Mg1 85.39(8) . 4_755
O4 Mg1 O1 Mg1 177.02(8) . 4_755
N1 Mg1 O1 Mg1 -88.18(9) . 4_755
N8 Mg1 O1 Mg1 -63.7(12) . 4_755
Mg2 Mg1 O1 Mg1 98.58(9) . 4_755
Mg2 Mg1 O1 Mg1 44.10(7) 4_755 4_755
O1 Mg1 O1 Mg2 -95.90(7) 4_755 .
O2 Mg1 O1 Mg2 -13.19(8) . .
O4 Mg1 O1 Mg2 78.44(8) . .
N1 Mg1 O1 Mg2 173.24(9) . .
N8 Mg1 O1 Mg2 -162.3(11) . .
Mg2 Mg1 O1 Mg2 -54.48(7) 4_755 .
Mg1 Mg1 O1 Mg2 -98.58(9) 4_755 .
O1 Mg1 O2 Mg2 -6.98(8) 4_755 4_755
O4 Mg1 O2 Mg2 -179.26(8) . 4_755
O1 Mg1 O2 Mg2 -88.63(8) . 4_755
N1 Mg1 O2 Mg2 49.1(6) . 4_755
N8 Mg1 O2 Mg2 88.97(9) . 4_755
Mg2 Mg1 O2 Mg2 -101.64(9) . 4_755
Mg1 Mg1 O2 Mg2 -48.38(7) 4_755 4_755
O1 Mg1 O2 Mg2 94.66(8) 4_755 .
O4 Mg1 O2 Mg2 -77.62(8) . .
O1 Mg1 O2 Mg2 13.00(8) . .
N1 Mg1 O2 Mg2 150.7(6) . .
N8 Mg1 O2 Mg2 -169.39(8) . .
Mg2 Mg1 O2 Mg2 101.64(9) 4_755 .
Mg1 Mg1 O2 Mg2 53.26(7) 4_755 .
O3 Mg2 O2 Mg2 178.91(8) . 4_755
O2 Mg2 O2 Mg2 3.00(11) 4_755 4_755
O1 Mg2 O2 Mg2 85.53(9) . 4_755
N5 Mg2 O2 Mg2 -86.08(10) . 4_755
N4 Mg2 O2 Mg2 -37.1(12) . 4_755
Mg1 Mg2 O2 Mg2 98.70(9) . 4_755
Mg1 Mg2 O2 Mg2 44.41(7) 4_755 4_755
O3 Mg2 O2 Mg1 80.21(8) . .
O2 Mg2 O2 Mg1 -95.70(7) 4_755 .
O1 Mg2 O2 Mg1 -13.17(8) . .
N5 Mg2 O2 Mg1 175.22(8) . .
N4 Mg2 O2 Mg1 -135.8(12) . .
Mg1 Mg2 O2 Mg1 -54.29(7) 4_755 .
Mg2 Mg2 O2 Mg1 -98.70(9) 4_755 .

loop_
_platon_squeeze_void_nr
_platon_squeeze_void_average_x
_platon_squeeze_void_average_y
_platon_squeeze_void_average_z
_platon_squeeze_void_volume
_platon_squeeze_void_count_electrons
_platon_squeeze_void_content
1 0.190 -0.250 0.068 1551 348 ' '
2 0.187 0.250 0.568 1551 350 ' '
